data_4112224
loop_
_publ_author_name
'Inigo G\"ottker-Schnetmann'
'Peter White'
'Maurice Brookhart'

_publ_section_title
;
 Iridium Bis(phosphinite)p-XPCP Pincer Complexes: Highly Active Catalysts
 for the Transfer Dehydrogenation of Alkanes
;
_journal_name_full 'Journal of the American Chemical Society'
_journal_page_first 1804
_journal_page_last 1811
_journal_paper_doi 10.1021/ja0385235
_journal_volume 126
_journal_year 2004
_chemical_formula_moiety 'C23 H41 Cl Ir O3 P2 '
_chemical_formula_sum 'C23 H41 Cl Ir O3 P2'
_chemical_formula_weight 655.19
_chemical_name_systematic ?
_space_group_IT_number 60
_symmetry_cell_setting orthorhombic
_symmetry_space_group_name_Hall '-P 2n 2ab'
_symmetry_space_group_name_H-M 'P b c n'
_cell_angle_alpha 90.0
_cell_angle_beta 90.0
_cell_angle_gamma 90.0
_cell_formula_units_Z 8
_cell_length_a 34.8215(7)
_cell_length_b 10.49720(20)
_cell_length_c 14.3434(3)
_cell_measurement_reflns_used 7667
_cell_measurement_temperature 173
_cell_measurement_theta_max 28.00
_cell_measurement_theta_min 2.50
_cell_volume 5242.92(18)
_computing_cell_refinement 'Bruker SAINT'
_computing_data_collection 'Bruker SMART'
_computing_data_reduction 'Bruker SAINT/NRCVAX DATRD2'
_computing_molecular_graphics NRCVAX
_computing_publication_material 'NRCVAX TABLES Jan 94 Version'
_computing_structure_refinement 'NRCVAX LSTSQ'
_computing_structure_solution 'NRCVAX SOLVER'
_diffrn_ambient_temperature 173
_diffrn_measurement_device 'Bruker SMART 1K'
_diffrn_measurement_method 'Omega scans'
_diffrn_radiation_monochromator graphite
_diffrn_radiation_source 'xray tube'
_diffrn_radiation_type 'Molybdenum K\a'
_diffrn_radiation_wavelength 0.71073
_diffrn_reflns_av_R_equivalents 0.041
_diffrn_reflns_limit_h_max 46
_diffrn_reflns_limit_h_min 0
_diffrn_reflns_limit_k_max 13
_diffrn_reflns_limit_k_min 0
_diffrn_reflns_limit_l_max 18
_diffrn_reflns_limit_l_min 0
_diffrn_reflns_number 25346
_diffrn_reflns_theta_max 27.98
_diffrn_reflns_theta_min 0.00
_exptl_absorpt_coefficient_mu 5.35
_exptl_absorpt_correction_T_max 0.760
_exptl_absorpt_correction_T_min 0.351
_exptl_absorpt_correction_type empirical
_exptl_absorpt_process_details SADABS
_exptl_crystal_colour 'dark red'
_exptl_crystal_density_diffrn 1.660
_exptl_crystal_description needle
_exptl_crystal_F_000 2611.51
_exptl_crystal_size_max 0.35
_exptl_crystal_size_mid 0.15
_exptl_crystal_size_min 0.05
_refine_diff_density_max 1.44
_refine_diff_density_min -2.54
_refine_ls_extinction_coef 0.205(46)
_refine_ls_extinction_method Larson
_refine_ls_goodness_of_fit_obs 1.62
_refine_ls_matrix_type full
_refine_ls_number_parameters 272
_refine_ls_number_reflns 4682
_refine_ls_R_factor_all 0.058
_refine_ls_R_factor_obs 0.036
_refine_ls_shift/esd_max 0.000
_refine_ls_structure_factor_coef F
_refine_ls_weighting_details 1/(\s^2^(F)+0.0000F^2^)
_refine_ls_weighting_scheme calc
_refine_ls_wR_factor_all 0.041
_refine_ls_wR_factor_obs 0.037
_reflns_number_observed 4687
_reflns_number_total 6337
_reflns_observed_criterion 'Inet > 2.5\s(Inet)'
_cod_data_source_file ja0385235si20030915_023226.cif
_cod_data_source_block c03072
_cod_database_code 4112224

loop_
_symmetry_equiv_pos_as_xyz
x,y,z
-x,-y,-z
1/2-x,1/2+y,z
1/2+x,1/2-y,-z
x,-y,1/2+z
-x,y,1/2-z
1/2-x,1/2-y,1/2+z
1/2+x,1/2+y,1/2-z

loop_
_atom_site_aniso_label
_atom_site_aniso_U_11
_atom_site_aniso_U_22
_atom_site_aniso_U_33
_atom_site_aniso_U_12
_atom_site_aniso_U_13
_atom_site_aniso_U_23
_atom_site_aniso_type_symbol
Ir1 0.01258(10) 0.01300(12) 0.01677(11) -0.00077(10) 0.00196(9) 0.00148(11) Ir
P1 0.0120(6) 0.0165(8) 0.0203(8) 0.0011(6) 0.0031(6) 0.0025(7) P
P2 0.0143(6) 0.0130(8) 0.0168(8) -0.0008(6) 0.0009(6) 0.0021(6) P
Cl1 0.0188(7) 0.0231(9) 0.0481(10) -0.0041(6) 0.0083(7) 0.0098(8) Cl
O1 0.0192(18) 0.0134(23) 0.0268(20) 0.0034(18) 0.0073(17) 0.0059(17) O
C2 0.019(3) 0.018(3) 0.018(3) 0.0029(23) 0.003(3) 0.003(3) C
C3 0.019(3) 0.012(3) 0.022(3) -0.002(3) 0.0025(22) 0.004(3) C
C4 0.015(3) 0.017(3) 0.016(3) -0.0024(23) 0.0031(23) 0.0044(25) C
C5 0.0130(25) 0.018(3) 0.016(3) 0.0004(24) 0.0012(22) -0.002(3) C
C6 0.018(3) 0.010(3) 0.014(3) -0.0003(22) -0.0040(24) 0.0002(24) C
C7 0.0097(23) 0.019(3) 0.0107(25) -0.0001(23) 0.0010(20) 0.0006(24) C
O8 0.0163(19) 0.0111(22) 0.0224(21) 0.0011(16) 0.0035(16) 0.0050(17) O
O9 0.0165(19) 0.024(3) 0.0367(25) 0.0000(18) 0.0133(18) 0.0117(21) O
C10 0.016(3) 0.033(4) 0.032(4) -0.003(3) 0.007(3) 0.008(3) C
C11 0.024(3) 0.019(3) 0.022(3) -0.001(3) 0.000(3) 0.002(3) C
C12 0.017(3) 0.037(5) 0.038(4) -0.003(3) -0.004(3) 0.003(3) C
C13 0.037(4) 0.034(5) 0.034(4) 0.003(3) -0.008(3) 0.011(3) C
C14 0.037(4) 0.047(5) 0.029(4) 0.016(4) -0.007(3) -0.015(4) C
C15 0.0157(24) 0.014(3) 0.023(3) -0.0008(24) 0.0041(23) -0.001(3) C
C16 0.034(3) 0.029(4) 0.021(3) 0.000(3) 0.010(3) -0.002(3) C
C17 0.025(3) 0.024(4) 0.027(3) 0.005(3) 0.001(3) -0.003(3) C
C18 0.028(3) 0.029(4) 0.030(3) 0.005(3) -0.009(3) -0.004(3) C
C19 0.015(3) 0.019(3) 0.018(3) 0.0023(23) -0.0006(23) 0.0030(25) C
C20 0.045(4) 0.033(5) 0.020(3) -0.013(3) -0.009(3) 0.005(3) C
C21 0.033(4) 0.038(5) 0.030(4) 0.017(3) -0.003(3) 0.009(3) C
C22 0.026(3) 0.029(4) 0.019(3) -0.006(3) 0.002(3) 0.011(3) C
C23 0.023(3) 0.014(3) 0.020(3) -0.0015(24) -0.0014(24) -0.004(3) C
C24 0.024(3) 0.027(4) 0.022(3) -0.002(3) 0.001(3) -0.007(3) C
C25 0.036(4) 0.018(4) 0.028(3) -0.010(3) -0.004(3) -0.005(3) C
C26 0.040(4) 0.025(4) 0.024(3) 0.001(3) -0.008(3) -0.003(3) C

loop_
_atom_site_label
_atom_site_fract_x
_atom_site_fract_y
_atom_site_fract_z
_atom_site_U_iso_or_equiv
_atom_site_thermal_displace_type
_atom_site_type_symbol
Ir1 0.138449(5) 0.900656(21) 0.201700(14) 0.01412(10) Uani Ir
P1 0.16875(4) 0.70751(15) 0.21604(10) 0.0163(7) Uani P
P2 0.09306(4) 1.05643(15) 0.21985(10) 0.0147(7) Uani P
Cl1 0.19003(4) 1.02528(16) 0.13765(12) 0.0300(8) Uani Cl
O1 0.13708(10) 0.6150(4) 0.2689(3) 0.0198(20) Uani O
C2 0.10219(15) 0.6733(6) 0.2909(4) 0.018(3) Uani C
C3 0.07421(15) 0.6025(6) 0.3352(4) 0.018(3) Uani C
C4 0.03961(15) 0.6603(6) 0.3563(4) 0.016(3) Uani C
C5 0.03271(15) 0.7877(6) 0.3341(4) 0.016(3) Uani C
C6 0.06222(15) 0.8543(5) 0.2892(4) 0.014(3) Uani C
C7 0.09733(14) 0.8008(6) 0.2667(3) 0.013(3) Uani C
O8 0.05545(10) 0.9819(4) 0.2661(3) 0.0166(20) Uani O
O9 0.01320(10) 0.5834(4) 0.4001(3) 0.0259(22) Uani O
C10 -0.02476(16) 0.6329(6) 0.4159(4) 0.027(3) Uani C
C11 0.20804(16) 0.7040(6) 0.3028(4) 0.022(3) Uani C
C12 0.24529(17) 0.7547(7) 0.2589(4) 0.031(3) Uani C
C13 0.21526(19) 0.5734(7) 0.3470(5) 0.035(4) Uani C
C14 0.19501(19) 0.7965(7) 0.3804(5) 0.038(4) Uani C
C15 0.17853(15) 0.6139(6) 0.1091(4) 0.018(3) Uani C
C16 0.20380(17) 0.6939(7) 0.0433(4) 0.028(3) Uani C
C17 0.19836(16) 0.4849(6) 0.1275(4) 0.025(3) Uani C
C18 0.13911(18) 0.5894(6) 0.0629(4) 0.029(3) Uani C
C19 0.07059(15) 1.1351(6) 0.1181(4) 0.017(3) Uani C
C20 0.04965(20) 1.0303(7) 0.0638(4) 0.033(4) Uani C
C21 0.04206(18) 1.2419(7) 0.1416(4) 0.034(4) Uani C
C22 0.10299(16) 1.1906(6) 0.0562(4) 0.025(3) Uani C
C23 0.10562(16) 1.1695(6) 0.3151(4) 0.019(3) Uani C
C24 0.07063(17) 1.2246(6) 0.3661(4) 0.024(3) Uani C
C25 0.13158(18) 1.2759(6) 0.2775(4) 0.027(3) Uani C
C26 0.12901(18) 1.0902(6) 0.3846(4) 0.030(3) Uani C
H3 0.079 0.516 0.351 0.0214 Uiso H
H5 0.009 0.828 0.349 0.0192 Uiso H
H10a -0.023 0.708 0.456 0.0408 Uiso H
H10b -0.041 0.568 0.446 0.0408 Uiso H
H10c -0.036 0.657 0.356 0.0408 Uiso H
H12a 0.240 0.834 0.225 0.0466 Uiso H
H12b 0.256 0.691 0.216 0.0466 Uiso H
H12c 0.264 0.772 0.308 0.0466 Uiso H
H13a 0.233 0.583 0.399 0.0533 Uiso H
H13b 0.226 0.516 0.300 0.0533 Uiso H
H13c 0.191 0.538 0.370 0.0533 Uiso H
H14a 0.169 0.772 0.403 0.0569 Uiso H
H14b 0.194 0.883 0.355 0.0569 Uiso H
H14c 0.213 0.793 0.432 0.0569 Uiso H
H16a 0.206 0.651 -0.017 0.0433 Uiso H
H16b 0.229 0.703 0.070 0.0433 Uiso H
H16c 0.192 0.778 0.035 0.0433 Uiso H
H17a 0.198 0.434 0.070 0.0379 Uiso H
H17b 0.185 0.439 0.177 0.0379 Uiso H
H17c 0.225 0.500 0.147 0.0379 Uiso H
H18a 0.126 0.671 0.052 0.0440 Uiso H
H18b 0.123 0.536 0.104 0.0440 Uiso H
H18c 0.143 0.546 0.003 0.0440 Uiso H
H20a 0.027 1.003 0.099 0.0495 Uiso H
H20b 0.067 0.958 0.054 0.0495 Uiso H
H20c 0.042 1.064 0.003 0.0495 Uiso H
H21a 0.056 1.310 0.175 0.0508 Uiso H
H21b 0.021 1.208 0.181 0.0508 Uiso H
H21c 0.031 1.276 0.084 0.0508 Uiso H
H22a 0.092 1.215 -0.004 0.0372 Uiso H
H22b 0.123 1.126 0.047 0.0372 Uiso H
H22c 0.114 1.266 0.087 0.0372 Uiso H
H24a 0.079 1.273 0.421 0.0371 Uiso H
H24b 0.054 1.155 0.386 0.0371 Uiso H
H24c 0.056 1.281 0.324 0.0371 Uiso H
H25a 0.116 1.334 0.239 0.0408 Uiso H
H25b 0.152 1.238 0.240 0.0408 Uiso H
H25c 0.143 1.323 0.330 0.0408 Uiso H
H26a 0.134 1.141 0.440 0.0447 Uiso H
H26b 0.153 1.064 0.356 0.0447 Uiso H
H26c 0.114 1.015 0.402 0.0447 Uiso H

loop_
_atom_type_symbol
_atom_type_scat_dispersion_real
_atom_type_scat_dispersion_imag
_atom_type_scat_source
C 0.003 0.002 'International Tables Vol. IV Table 2.2B'
H 0.000 0.000 'International Tables Vol. IV Table 2.2B'
O 0.011 0.006 'International Tables Vol. IV Table 2.2B'
P 0.102 0.094 'International Tables Vol. IV Table 2.2B'
Ir -1.444 7.989 'International Tables Vol. IV Table 2.2B'
Cl 0.148 0.159 'International Tables Vol. IV Table 2.2B'

loop_
_geom_angle_atom_site_label_1
_geom_angle_atom_site_label_2
_geom_angle_atom_site_label_3
_geom_angle
P(1) Ir(1) P(2) 159.79(5)
P(1) Ir(1) Cl(1) 99.87(5)
P(1) Ir(1) C(7) 79.91(16)
P(2) Ir(1) Cl(1) 99.82(5)
P(2) Ir(1) C(7) 80.07(16)
Cl(1) Ir(1) C(7) 174.75(15)
Ir(1) P(1) O(1) 104.68(14)
Ir(1) P(1) C(11) 114.70(21)
Ir(1) P(1) C(15) 118.60(19)
O(1) P(1) C(11) 99.98(24)
O(1) P(1) C(15) 100.97(23)
C(11) P(1) C(15) 114.2(3)
Ir(1) P(2) O(8) 104.65(15)
Ir(1) P(2) C(19) 121.42(19)
Ir(1) P(2) C(23) 112.13(19)
O(8) P(2) C(19) 101.05(22)
O(8) P(2) C(23) 101.05(23)
C(19) P(2) C(23) 113.2(3)
P(1) O(1) C(2) 115.2(3)
O(1) C(2) C(3) 118.8(5)
O(1) C(2) C(7) 118.1(5)
C(3) C(2) C(7) 123.1(5)
C(2) C(3) C(4) 118.7(5)
C(3) C(4) C(5) 121.4(5)
C(3) C(4) O(9) 115.2(5)
C(5) C(4) O(9) 123.5(5)
C(4) C(5) C(6) 117.2(5)
C(5) C(6) C(7) 123.6(5)
C(5) C(6) O(8) 117.6(5)
C(7) C(6) O(8) 118.8(5)
Ir(1) C(7) C(2) 122.1(4)
Ir(1) C(7) C(6) 121.8(4)
C(2) C(7) C(6) 116.0(5)
P(2) O(8) C(6) 114.3(3)
C(4) O(9) C(10) 118.3(4)
P(1) C(11) C(12) 110.0(4)
P(1) C(11) C(13) 114.7(4)
P(1) C(11) C(14) 104.8(4)
C(12) C(11) C(13) 109.9(5)
C(12) C(11) C(14) 109.0(5)
C(13) C(11) C(14) 108.2(5)
P(1) C(15) C(16) 108.9(4)
P(1) C(15) C(17) 114.0(4)
P(1) C(15) C(18) 106.3(4)
C(16) C(15) C(17) 109.1(5)
C(16) C(15) C(18) 109.6(5)
C(17) C(15) C(18) 108.9(5)
P(2) C(19) C(20) 106.3(4)
P(2) C(19) C(21) 115.2(4)
P(2) C(19) C(22) 108.1(4)
C(20) C(19) C(21) 109.1(5)
C(20) C(19) C(22) 109.0(5)
C(21) C(19) C(22) 108.9(5)
P(2) C(23) C(24) 113.8(4)
P(2) C(23) C(25) 110.1(4)
P(2) C(23) C(26) 104.9(4)
C(24) C(23) C(25) 111.2(5)
C(24) C(23) C(26) 108.4(5)
C(25) C(23) C(26) 108.1(5)

loop_
_geom_bond_atom_site_label_1
_geom_bond_atom_site_label_2
_geom_bond_distance
Ir(1) P(1) 2.2949(16)
Ir(1) P(2) 2.2889(15)
Ir(1) Cl(1) 2.4044(14)
Ir(1) C(7) 2.004(5)
P(1) O(1) 1.654(4)
P(1) C(11) 1.850(6)
P(1) C(15) 1.852(6)
P(2) O(8) 1.664(4)
P(2) C(19) 1.851(6)
P(2) C(23) 1.861(6)
O(1) C(2) 1.397(6)
C(2) C(3) 1.380(8)
C(2) C(7) 1.393(8)
C(3) C(4) 1.383(8)
C(4) C(5) 1.396(8)
C(4) O(9) 1.376(7)
C(5) C(6) 1.399(8)
C(6) C(7) 1.384(7)
C(6) O(8) 1.400(7)
O(9) C(10) 1.438(7)
C(11) C(12) 1.537(8)
C(11) C(13) 1.532(9)
C(11) C(14) 1.545(9)
C(15) C(16) 1.540(8)
C(15) C(17) 1.543(9)
C(15) C(18) 1.546(8)
C(19) C(20) 1.533(9)
C(19) C(21) 1.535(9)
C(19) C(22) 1.549(8)
C(23) C(24) 1.534(8)
C(23) C(25) 1.535(8)
C(23) C(26) 1.533(8)
